data_7053026
loop_
_publ_author_name
'Zhang, Qian'
'Zhou, Hongbo'
'Shen, Xiaoping'
'Zhou, Hu'
'Yang, Yuqi'

_publ_section_title
;
 Syntheses, crystal structures and magnetic properties of four
 cyano-bridged bimetallic alternating chain complexes based on
 [CrIII(salen)(CN)2]&#x2212; and [CrIII(bipy)(CN)4]&#x2212; building
 blocks
;
_journal_issue 4
_journal_name_full 'New Journal of Chemistry'
_journal_page_first 941
_journal_paper_doi 10.1039/c2nj41059a
_journal_volume 37
_journal_year 2013
_chemical_formula_sum 'C31 H24 Cr Mn N8 O2'
_chemical_formula_weight 647.52
_chemical_name_systematic
;
?
;
_space_group_IT_number 14
_symmetry_cell_setting monoclinic
_symmetry_space_group_name_Hall '-P 2ybc'
_symmetry_space_group_name_H-M 'P 1 21/c 1'
_atom_sites_solution_hydrogens geom
_atom_sites_solution_primary direct
_atom_sites_solution_secondary difmap
_audit_creation_method SHELXL-97
_cell_angle_alpha 90.00
_cell_angle_beta 97.68(3)
_cell_angle_gamma 90.00
_cell_formula_units_Z 4
_cell_length_a 9.2635(19)
_cell_length_b 21.400(4)
_cell_length_c 14.823(3)
_cell_measurement_reflns_used 11943
_cell_measurement_temperature 173(2)
_cell_measurement_theta_max 28.9877
_cell_measurement_theta_min 2.7690
_cell_volume 2912.1(10)
_computing_cell_refinement SMART
_computing_data_collection 'SMART (Bruker, 2000)'
_computing_data_reduction 'SAINT (Bruker, 2000)'
_computing_molecular_graphics SHELXTL
_computing_publication_material SHELXTL
_computing_structure_refinement SHELXTL
_computing_structure_solution 'SHELXTL (Bruker, 2000)'
_diffrn_ambient_temperature 173(2)
_diffrn_measured_fraction_theta_full 0.984
_diffrn_measured_fraction_theta_max 0.984
_diffrn_measurement_device_type 'Bruker Smart Aepex CCD'
_diffrn_measurement_method 'phi and omega scans'
_diffrn_radiation_monochromator graphite
_diffrn_radiation_source 'sealed tube'
_diffrn_radiation_type MoK\a
_diffrn_radiation_wavelength 0.71073
_diffrn_reflns_av_R_equivalents 0.0451
_diffrn_reflns_av_sigmaI/netI 0.0617
_diffrn_reflns_limit_h_max 8
_diffrn_reflns_limit_h_min -11
_diffrn_reflns_limit_k_max 26
_diffrn_reflns_limit_k_min -25
_diffrn_reflns_limit_l_max 18
_diffrn_reflns_limit_l_min -17
_diffrn_reflns_number 13829
_diffrn_reflns_theta_full 26.00
_diffrn_reflns_theta_max 26.00
_diffrn_reflns_theta_min 2.92
_exptl_absorpt_coefficient_mu 0.850
_exptl_absorpt_correction_T_max 0.85
_exptl_absorpt_correction_T_min 0.72
_exptl_absorpt_correction_type multi-scan
_exptl_absorpt_process_details 'SADABS; Bruker, 2000'
_exptl_crystal_colour black
_exptl_crystal_density_diffrn 1.477
_exptl_crystal_density_method 'not measured'
_exptl_crystal_description block
_exptl_crystal_F_000 1324
_exptl_crystal_size_max 0.24
_exptl_crystal_size_mid 0.22
_exptl_crystal_size_min 0.20
_refine_diff_density_max 0.813
_refine_diff_density_min -0.564
_refine_diff_density_rms 0.072
_refine_ls_extinction_method none
_refine_ls_goodness_of_fit_ref 1.014
_refine_ls_hydrogen_treatment constr
_refine_ls_matrix_type full
_refine_ls_number_parameters 416
_refine_ls_number_reflns 5636
_refine_ls_number_restraints 103
_refine_ls_restrained_S_all 1.016
_refine_ls_R_factor_all 0.0701
_refine_ls_R_factor_gt 0.0550
_refine_ls_shift/su_max 0.001
_refine_ls_shift/su_mean 0.000
_refine_ls_structure_factor_coef Fsqd
_refine_ls_weighting_details 'calc w=1/[\s^2^(Fo^2^)+(0.0774P)^2^+0.9618P] where P=(Fo^2^+2Fc^2^)/3'
_refine_ls_weighting_scheme calc
_refine_ls_wR_factor_gt 0.1358
_refine_ls_wR_factor_ref 0.1464
_reflns_number_gt 4492
_reflns_number_total 5636
_reflns_threshold_expression >2sigma(I)
_cod_data_source_file c2nj41059a.txt
_cod_data_source_block 4
_cod_depositor_comments
;
The following automatic conversions were performed:

'_symmetry_cell_setting' value 'Monoclinic' changed to 'monoclinic'
according to /home/saulius/struct/CIF-dictionaries/cif_core.dic
dictionary named 'cif_core.dic' version 2.4.2 from 2011-04-26.

Automatic conversion script
Id: cif_fix_values 1891 2012-01-12 08:04:46Z andrius 
;
_cod_original_sg_symbol_H-M P2(1)/c
_cod_database_code 7053026

loop_
_symmetry_equiv_pos_as_xyz
'x, y, z'
'-x, y+1/2, -z+1/2'
'-x, -y, -z'
'x, -y-1/2, z-1/2'

loop_
_atom_site_label
_atom_site_type_symbol
_atom_site_fract_x
_atom_site_fract_y
_atom_site_fract_z
_atom_site_U_iso_or_equiv
_atom_site_adp_type
_atom_site_occupancy
_atom_site_symmetry_multiplicity
_atom_site_calc_flag
_atom_site_refinement_flags
_atom_site_disorder_assembly
_atom_site_disorder_group
Mn1 Mn 0.56807(6) 0.81635(2) 0.76825(3) 0.02975(17) Uani 1 1 d . . .
Cr1 Cr 0.43614(5) 0.56912(2) 0.76168(3) 0.02588(17) Uani 1 1 d . . .
O1 O 0.4137(3) 0.84088(11) 0.83185(15) 0.0355(6) Uani 1 1 d . . .
N1 N 0.5096(4) 0.71560(15) 0.7836(2) 0.0505(9) Uani 1 1 d . . .
C1 C 0.4777(4) 0.66401(16) 0.7773(2) 0.0340(8) Uani 1 1 d . . .
O2 O 0.7121(3) 0.81121(11) 0.87074(15) 0.0360(6) Uani 1 1 d . . .
N2 N 0.1369(4) 0.6045(2) 0.6393(3) 0.0702(12) Uani 1 1 d . . .
C2 C 0.2427(4) 0.59011(19) 0.6846(3) 0.0425(9) Uani 1 1 d . . .
N3 N 0.2975(3) 0.57044(15) 0.9479(2) 0.0414(8) Uani 1 1 d . . .
C3 C 0.3454(4) 0.56930(15) 0.8805(2) 0.0313(8) Uani 1 1 d . . .
N4 N 0.5513(3) 0.56961(12) 0.65144(19) 0.0291(6) Uani 1 1 d . . .
N6 N 0.3812(4) 0.42083(14) 0.7467(2) 0.0402(7) Uani 1 1 d . . .
C4 C 0.3987(4) 0.47353(17) 0.7506(2) 0.0323(8) Uani 1 1 d . . .
N5 N 0.6468(3) 0.55532(12) 0.82437(19) 0.0287(6) Uani 1 1 d . . .
C5 C 0.6856(4) 0.54744(17) 0.9140(2) 0.0376(8) Uani 1 1 d . . .
H5 H 0.6124 0.5390 0.9515 0.045 Uiso 1 1 calc R . .
C6 C 0.8298(4) 0.55118(17) 0.9536(3) 0.0428(9) Uani 1 1 d . . .
H6 H 0.8552 0.5446 1.0172 0.051 Uiso 1 1 calc R . .
N7 N 0.4438(4) 0.82319(17) 0.6494(2) 0.0517(9) Uani 1 1 d . . .
C7 C 0.9352(4) 0.56457(18) 0.8995(3) 0.0463(10) Uani 1 1 d . . .
H7 H 1.0336 0.5701 0.9260 0.056 Uiso 1 1 calc R . .
N8 N 0.7129(4) 0.79289(18) 0.6866(2) 0.0537(9) Uani 1 1 d . . .
C8 C 0.8973(4) 0.56996(17) 0.8060(3) 0.0398(9) Uani 1 1 d . . .
H8 H 0.9695 0.5772 0.7674 0.048 Uiso 1 1 calc R . .
C9 C 0.7512(4) 0.56448(14) 0.7702(2) 0.0296(7) Uani 1 1 d . . .
C10 C 0.6984(4) 0.56893(14) 0.6728(2) 0.0312(8) Uani 1 1 d . . .
C11 C 0.7884(4) 0.57089(17) 0.6048(3) 0.0421(9) Uani 1 1 d . . .
H11 H 0.8913 0.5700 0.6201 0.051 Uiso 1 1 calc R . .
C12 C 0.7264(4) 0.57415(18) 0.5147(3) 0.0441(9) Uani 1 1 d . . .
H12 H 0.7864 0.5755 0.4675 0.053 Uiso 1 1 calc R . .
C13 C 0.5777(4) 0.57542(17) 0.4941(2) 0.0416(9) Uani 1 1 d . . .
H13 H 0.5331 0.5781 0.4327 0.050 Uiso 1 1 calc R . .
C14 C 0.4947(4) 0.57271(16) 0.5638(2) 0.0360(8) Uani 1 1 d . . .
H14 H 0.3916 0.5731 0.5491 0.043 Uiso 1 1 calc R . .
C15 C 0.3156(4) 0.8478(2) 0.6360(3) 0.0478(10) Uani 1 1 d . A .
H15 H 0.2708 0.8514 0.5747 0.057 Uiso 1 1 calc R . .
C16 C 0.2348(4) 0.87010(16) 0.7051(3) 0.0374(8) Uani 1 1 d . . .
C17 C 0.0978(4) 0.89644(19) 0.6770(3) 0.0491(10) Uani 1 1 d . A .
H17 H 0.0642 0.8996 0.6137 0.059 Uiso 1 1 calc R . .
C18 C 0.0117(5) 0.9175(2) 0.7376(3) 0.0575(12) Uani 1 1 d . . .
H18 H -0.0811 0.9351 0.7173 0.069 Uiso 1 1 calc R A .
C19 C 0.0617(4) 0.91293(19) 0.8299(3) 0.0548(11) Uani 1 1 d . A .
H19 H 0.0024 0.9279 0.8729 0.066 Uiso 1 1 calc R . .
C20 C 0.1953(4) 0.88717(18) 0.8604(3) 0.0441(9) Uani 1 1 d . . .
H20 H 0.2261 0.8842 0.9240 0.053 Uiso 1 1 calc R A .
C21 C 0.2866(4) 0.86520(15) 0.7995(2) 0.0351(8) Uani 1 1 d . A .
C22 C 0.8414(4) 0.78435(15) 0.8781(2) 0.0328(8) Uani 1 1 d . A .
C23 C 0.9252(4) 0.78226(17) 0.9648(3) 0.0423(9) Uani 1 1 d . . .
H23 H 0.8882 0.8002 1.0157 0.051 Uiso 1 1 calc R . .
C24 C 1.0598(4) 0.7545(2) 0.9760(3) 0.0518(11) Uani 1 1 d . . .
H24 H 1.1142 0.7532 1.0350 0.062 Uiso 1 1 calc R . .
C25 C 1.1187(5) 0.72833(19) 0.9033(3) 0.0519(10) Uani 1 1 d . . .
H25 H 1.2108 0.7081 0.9129 0.062 Uiso 1 1 calc R . .
C26 C 1.0434(4) 0.73188(17) 0.8187(3) 0.0452(9) Uani 1 1 d . A .
H26 H 1.0849 0.7153 0.7686 0.054 Uiso 1 1 calc R . .
C27 C 0.9042(4) 0.75982(15) 0.8037(2) 0.0357(8) Uani 1 1 d . . .
C28 C 0.8386(5) 0.7682(2) 0.7118(3) 0.0522(11) Uani 1 1 d . A .
H28 H 0.8922 0.7543 0.6652 0.063 Uiso 1 1 calc R . .
C29A C 0.5182(8) 0.8073(4) 0.5670(5) 0.0581(17) Uani 0.699(8) 1 d PU A 1
H29A H 0.4781 0.8319 0.5119 0.070 Uiso 0.699(8) 1 calc PR A 1
C30A C 0.6731(8) 0.8155(4) 0.5901(5) 0.0570(18) Uani 0.699(8) 1 d PU A 1
H30A H 0.6995 0.8600 0.5853 0.068 Uiso 0.699(8) 1 calc PR A 1
H30B H 0.7259 0.7909 0.5483 0.068 Uiso 0.699(8) 1 calc PR A 1
C31A C 0.5059(8) 0.7334(3) 0.5500(5) 0.066(2) Uani 0.699(8) 1 d PU A 1
H31A H 0.5529 0.7224 0.4967 0.098 Uiso 0.699(8) 1 calc PR A 1
H31B H 0.4031 0.7212 0.5393 0.098 Uiso 0.699(8) 1 calc PR A 1
H31C H 0.5544 0.7113 0.6036 0.098 Uiso 0.699(8) 1 calc PR A 1
C29B C 0.6362(17) 0.7764(9) 0.5910(10) 0.050(3) Uani 0.301(8) 1 d PU A 2
H29B H 0.6769 0.7378 0.5662 0.060 Uiso 0.301(8) 1 calc PR A 2
C30B C 0.484(2) 0.7754(10) 0.5820(13) 0.062(3) Uani 0.301(8) 1 d PU A 2
H30C H 0.4482 0.7334 0.5964 0.074 Uiso 0.301(8) 1 calc PR A 2
H30D H 0.4413 0.7867 0.5192 0.074 Uiso 0.301(8) 1 calc PR A 2
C31B C 0.675(2) 0.8335(9) 0.5429(14) 0.077(4) Uani 0.301(8) 1 d PU A 2
H31D H 0.6359 0.8306 0.4784 0.116 Uiso 0.301(8) 1 calc PR A 2
H31E H 0.7816 0.8374 0.5490 0.116 Uiso 0.301(8) 1 calc PR A 2
H31F H 0.6344 0.8703 0.5698 0.116 Uiso 0.301(8) 1 calc PR A 2

loop_
_atom_site_aniso_label
_atom_site_aniso_U_11
_atom_site_aniso_U_22
_atom_site_aniso_U_33
_atom_site_aniso_U_23
_atom_site_aniso_U_13
_atom_site_aniso_U_12
Mn1 0.0354(3) 0.0289(3) 0.0260(3) -0.0007(2) 0.0077(2) 0.0042(2)
Cr1 0.0246(3) 0.0277(3) 0.0262(3) 0.0001(2) 0.0065(2) -0.0014(2)
O1 0.0326(13) 0.0426(14) 0.0329(13) -0.0007(11) 0.0098(10) 0.0039(11)
N1 0.070(2) 0.0315(19) 0.052(2) -0.0009(15) 0.0146(18) -0.0005(16)
C1 0.038(2) 0.033(2) 0.0337(19) -0.0003(16) 0.0110(15) 0.0009(15)
O2 0.0366(14) 0.0435(14) 0.0284(13) -0.0007(11) 0.0061(10) 0.0087(11)
N2 0.035(2) 0.123(4) 0.053(2) 0.029(2) 0.0060(18) 0.001(2)
C2 0.027(2) 0.065(3) 0.036(2) 0.0071(19) 0.0085(16) -0.0021(17)
N3 0.0364(18) 0.056(2) 0.0336(17) 0.0043(14) 0.0102(14) 0.0014(14)
C3 0.0307(18) 0.0324(18) 0.0310(19) 0.0006(15) 0.0054(15) 0.0003(14)
N4 0.0315(16) 0.0256(14) 0.0315(15) 0.0002(12) 0.0086(12) -0.0023(11)
N6 0.0458(19) 0.0333(18) 0.0447(18) -0.0043(14) 0.0180(15) -0.0061(14)
C4 0.0303(18) 0.039(2) 0.0301(18) -0.0017(15) 0.0131(14) -0.0032(15)
N5 0.0231(14) 0.0302(15) 0.0335(15) 0.0016(12) 0.0059(12) -0.0017(11)
C5 0.034(2) 0.047(2) 0.0322(19) 0.0062(16) 0.0043(15) -0.0031(16)
C6 0.036(2) 0.052(2) 0.039(2) 0.0049(18) -0.0007(17) -0.0032(17)
N7 0.050(2) 0.078(2) 0.0268(17) -0.0055(16) 0.0061(15) 0.0155(18)
C7 0.027(2) 0.057(2) 0.054(2) 0.009(2) 0.0001(18) -0.0020(17)
N8 0.054(2) 0.078(2) 0.0304(17) -0.0062(17) 0.0100(15) 0.0255(19)
C8 0.0277(19) 0.044(2) 0.049(2) 0.0044(18) 0.0104(17) -0.0008(16)
C9 0.0270(17) 0.0245(16) 0.0383(19) 0.0059(14) 0.0077(15) 0.0004(13)
C10 0.0325(19) 0.0245(16) 0.0387(19) 0.0048(14) 0.0129(15) 0.0022(14)
C11 0.038(2) 0.042(2) 0.050(2) 0.0048(18) 0.0190(18) 0.0023(16)
C12 0.051(2) 0.050(2) 0.036(2) 0.0098(17) 0.0225(18) 0.0051(18)
C13 0.054(3) 0.042(2) 0.0300(19) 0.0036(16) 0.0128(17) -0.0008(18)
C14 0.040(2) 0.039(2) 0.0296(19) -0.0007(15) 0.0084(16) -0.0025(16)
C15 0.043(2) 0.064(3) 0.035(2) 0.0037(19) 0.0023(17) 0.000(2)
C16 0.037(2) 0.0339(19) 0.042(2) 0.0054(16) 0.0089(16) -0.0033(15)
C17 0.040(2) 0.050(2) 0.058(3) 0.015(2) 0.007(2) 0.0006(18)
C18 0.038(2) 0.055(3) 0.080(3) 0.009(2) 0.010(2) 0.008(2)
C19 0.037(2) 0.055(3) 0.077(3) -0.010(2) 0.025(2) 0.0011(19)
C20 0.039(2) 0.047(2) 0.049(2) -0.0075(18) 0.0143(18) -0.0041(17)
C21 0.036(2) 0.0294(18) 0.041(2) -0.0015(15) 0.0122(16) -0.0052(15)
C22 0.0352(19) 0.0294(18) 0.0342(19) 0.0051(15) 0.0066(15) 0.0006(14)
C23 0.042(2) 0.047(2) 0.039(2) 0.0100(18) 0.0095(17) 0.0031(17)
C24 0.040(2) 0.068(3) 0.046(2) 0.014(2) 0.0010(19) 0.006(2)
C25 0.042(2) 0.053(2) 0.060(3) 0.011(2) 0.006(2) 0.0150(19)
C26 0.040(2) 0.042(2) 0.056(2) -0.0051(19) 0.0115(18) 0.0053(17)
C27 0.038(2) 0.0291(18) 0.040(2) -0.0011(16) 0.0073(16) 0.0031(15)
C28 0.050(3) 0.065(3) 0.043(2) -0.015(2) 0.0143(19) 0.018(2)
C29A 0.057(3) 0.080(4) 0.040(3) 0.007(3) 0.015(3) 0.009(3)
C30A 0.063(4) 0.080(4) 0.032(3) 0.008(3) 0.017(3) 0.014(3)
C31A 0.095(5) 0.055(4) 0.049(4) -0.013(3) 0.015(3) -0.011(3)
C29B 0.055(5) 0.063(5) 0.036(4) 0.000(5) 0.014(4) 0.004(4)
C30B 0.063(6) 0.074(6) 0.049(5) -0.009(5) 0.008(5) 0.010(5)
C31B 0.086(7) 0.079(7) 0.065(7) 0.007(6) 0.004(7) -0.016(6)

loop_
_atom_type_symbol
_atom_type_description
_atom_type_scat_dispersion_real
_atom_type_scat_dispersion_imag
_atom_type_scat_source
C C 0.0033 0.0016 'International Tables Vol C Tables 4.2.6.8 and 6.1.1.4'
H H 0.0000 0.0000 'International Tables Vol C Tables 4.2.6.8 and 6.1.1.4'
N N 0.0061 0.0033 'International Tables Vol C Tables 4.2.6.8 and 6.1.1.4'
O O 0.0106 0.0060 'International Tables Vol C Tables 4.2.6.8 and 6.1.1.4'
Cr Cr 0.3209 0.6236 'International Tables Vol C Tables 4.2.6.8 and 6.1.1.4'
Mn Mn 0.3368 0.7283 'International Tables Vol C Tables 4.2.6.8 and 6.1.1.4'

loop_
_geom_angle_atom_site_label_1
_geom_angle_atom_site_label_2
_geom_angle_atom_site_label_3
_geom_angle
_geom_angle_site_symmetry_3
O2 Mn1 O1 96.61(10) .
O2 Mn1 N7 170.73(13) .
O1 Mn1 N7 92.00(12) .
O2 Mn1 N8 90.78(12) .
O1 Mn1 N8 172.52(12) .
N7 Mn1 N8 80.55(14) .
O2 Mn1 N1 90.97(12) .
O1 Mn1 N1 90.43(12) .
N7 Mn1 N1 92.39(14) .
N8 Mn1 N1 90.61(15) .
O2 Mn1 N6 90.16(11) 2_656
O1 Mn1 N6 87.47(11) 2_656
N7 Mn1 N6 86.80(14) 2_656
N8 Mn1 N6 91.36(14) 2_656
N1 Mn1 N6 177.71(13) 2_656
C2 Cr1 C3 92.87(14) .
C2 Cr1 N5 171.05(13) .
C3 Cr1 N5 94.88(12) .
C2 Cr1 N4 93.64(13) .
C3 Cr1 N4 173.22(13) .
N5 Cr1 N4 78.49(11) .
C2 Cr1 C1 89.03(15) .
C3 Cr1 C1 89.62(13) .
N5 Cr1 C1 86.54(12) .
N4 Cr1 C1 88.61(12) .
C2 Cr1 C4 92.73(15) .
C3 Cr1 C4 89.23(13) .
N5 Cr1 C4 91.86(12) .
N4 Cr1 C4 92.34(11) .
C1 Cr1 C4 177.95(14) .
C21 O1 Mn1 128.8(2) .
C1 N1 Mn1 169.6(3) .
N1 C1 Cr1 175.2(3) .
C22 O2 Mn1 128.9(2) .
N2 C2 Cr1 176.6(4) .
N3 C3 Cr1 178.2(3) .
C14 N4 C10 118.6(3) .
C14 N4 Cr1 126.3(2) .
C10 N4 Cr1 115.1(2) .
C4 N6 Mn1 159.5(3) 2_646
N6 C4 Cr1 178.0(3) .
C5 N5 C9 119.2(3) .
C5 N5 Cr1 125.2(2) .
C9 N5 Cr1 114.8(2) .
N5 C5 C6 121.9(3) .
N5 C5 H5 119.0 .
C6 C5 H5 119.0 .
C7 C6 C5 118.9(4) .
C7 C6 H6 120.5 .
C5 C6 H6 120.5 .
C15 N7 C30B 118.5(8) .
C15 N7 C29A 118.4(4) .
C30B N7 C29A 30.6(7) .
C15 N7 Mn1 125.5(3) .
C30B N7 Mn1 112.0(7) .
C29A N7 Mn1 115.3(3) .
C6 C7 C8 119.7(3) .
C6 C7 H7 120.2 .
C8 C7 H7 120.2 .
C28 N8 C30A 120.2(4) .
C28 N8 C29B 117.4(7) .
C30A N8 C29B 34.5(6) .
C28 N8 Mn1 125.8(3) .
C30A N8 Mn1 113.4(3) .
C29B N8 Mn1 110.6(6) .
C7 C8 C9 118.5(3) .
C7 C8 H8 120.7 .
C9 C8 H8 120.7 .
N5 C9 C8 121.5(3) .
N5 C9 C10 115.1(3) .
C8 C9 C10 123.4(3) .
N4 C10 C11 120.7(3) .
N4 C10 C9 115.0(3) .
C11 C10 C9 124.3(3) .
C12 C11 C10 119.3(4) .
C12 C11 H11 120.3 .
C10 C11 H11 120.3 .
C13 C12 C11 119.4(4) .
C13 C12 H12 120.3 .
C11 C12 H12 120.3 .
C14 C13 C12 118.7(4) .
C14 C13 H13 120.6 .
C12 C13 H13 120.6 .
N4 C14 C13 123.3(4) .
N4 C14 H14 118.4 .
C13 C14 H14 118.4 .
N7 C15 C16 125.9(4) .
N7 C15 H15 117.0 .
C16 C15 H15 117.0 .
C17 C16 C21 119.8(4) .
C17 C16 C15 117.5(4) .
C21 C16 C15 122.7(3) .
C18 C17 C16 121.7(4) .
C18 C17 H17 119.1 .
C16 C17 H17 119.1 .
C17 C18 C19 118.8(4) .
C17 C18 H18 120.6 .
C19 C18 H18 120.6 .
C20 C19 C18 121.3(4) .
C20 C19 H19 119.4 .
C18 C19 H19 119.4 .
C19 C20 C21 121.2(4) .
C19 C20 H20 119.4 .
C21 C20 H20 119.4 .
O1 C21 C20 119.1(3) .
O1 C21 C16 123.7(3) .
C20 C21 C16 117.2(3) .
O2 C22 C23 118.2(3) .
O2 C22 C27 124.0(3) .
C23 C22 C27 117.7(3) .
C24 C23 C22 120.3(4) .
C24 C23 H23 119.8 .
C22 C23 H23 119.8 .
C23 C24 C25 121.8(4) .
C23 C24 H24 119.1 .
C25 C24 H24 119.1 .
C26 C25 C24 119.2(4) .
C26 C25 H25 120.4 .
C24 C25 H25 120.4 .
C25 C26 C27 121.1(4) .
C25 C26 H26 119.4 .
C27 C26 H26 119.4 .
C26 C27 C22 119.7(3) .
C26 C27 C28 117.8(3) .
C22 C27 C28 122.1(3) .
N8 C28 C27 125.5(4) .
N8 C28 H28 117.3 .
C27 C28 H28 117.3 .
C30A C29A N7 109.1(6) .
C30A C29A C31A 101.7(6) .
N7 C29A C31A 108.5(6) .
C30A C29A H29A 112.3 .
N7 C29A H29A 112.3 .
C31A C29A H29A 112.3 .
C29A C30A N8 107.2(6) .
C29A C30A H30A 110.3 .
N8 C30A H30A 110.3 .
C29A C30A H30B 110.3 .
N8 C30A H30B 110.3 .
H30A C30A H30B 108.5 .
C29A C31A H31A 109.5 .
C29A C31A H31B 109.5 .
H31A C31A H31B 109.5 .
C29A C31A H31C 109.5 .
H31A C31A H31C 109.5 .
H31B C31A H31C 109.5 .
C30B C29B C31B 106.0(16) .
C30B C29B N8 115.3(12) .
C31B C29B N8 98.1(13) .
C30B C29B H29B 112.1 .
C31B C29B H29B 112.1 .
N8 C29B H29B 112.1 .
C29B C30B N7 105.0(14) .
C29B C30B H30C 110.8 .
N7 C30B H30C 110.8 .
C29B C30B H30D 110.7 .
N7 C30B H30D 110.7 .
H30C C30B H30D 108.8 .
C29B C31B H31D 109.5 .
C29B C31B H31E 109.5 .
H31D C31B H31E 109.5 .
C29B C31B H31F 109.5 .
H31D C31B H31F 109.5 .
H31E C31B H31F 109.5 .

loop_
_geom_bond_atom_site_label_1
_geom_bond_atom_site_label_2
_geom_bond_distance
_geom_bond_site_symmetry_2
Mn1 O2 1.886(2) .
Mn1 O1 1.889(2) .
Mn1 N7 1.977(3) .
Mn1 N8 1.987(3) .
Mn1 N1 2.242(3) .
Mn1 N6 2.301(3) 2_656
Cr1 C2 2.042(4) .
Cr1 C3 2.050(4) .
Cr1 N5 2.067(3) .
Cr1 N4 2.067(3) .
Cr1 C1 2.074(4) .
Cr1 C4 2.078(4) .
O1 C21 1.318(4) .
N1 C1 1.144(4) .
O2 C22 1.321(4) .
N2 C2 1.154(5) .
N3 C3 1.147(4) .
N4 C14 1.337(4) .
N4 C10 1.358(4) .
N6 C4 1.140(4) .
N6 Mn1 2.301(3) 2_646
N5 C5 1.340(4) .
N5 C9 1.351(4) .
C5 C6 1.388(5) .
C5 H5 0.9500 .
C6 C7 1.374(6) .
C6 H6 0.9500 .
N7 C15 1.290(5) .
N7 C30B 1.510(19) .
N7 C29A 1.518(8) .
C7 C8 1.388(5) .
C7 H7 0.9500 .
N8 C28 1.289(5) .
N8 C30A 1.508(7) .
N8 C29B 1.539(15) .
C8 C9 1.391(5) .
C8 H8 0.9500 .
C9 C10 1.465(5) .
C10 C11 1.391(5) .
C11 C12 1.383(5) .
C11 H11 0.9500 .
C12 C13 1.371(5) .
C12 H12 0.9500 .
C13 C14 1.369(5) .
C13 H13 0.9500 .
C14 H14 0.9500 .
C15 C16 1.428(5) .
C15 H15 0.9500 .
C16 C17 1.400(5) .
C16 C21 1.421(5) .
C17 C18 1.356(6) .
C17 H17 0.9500 .
C18 C19 1.388(6) .
C18 H18 0.9500 .
C19 C20 1.375(6) .
C19 H19 0.9500 .
C20 C21 1.398(5) .
C20 H20 0.9500 .
C22 C23 1.410(5) .
C22 C27 1.415(5) .
C23 C24 1.370(5) .
C23 H23 0.9500 .
C24 C25 1.389(6) .
C24 H24 0.9500 .
C25 C26 1.353(6) .
C25 H25 0.9500 .
C26 C27 1.412(5) .
C26 H26 0.9500 .
C27 C28 1.428(5) .
C28 H28 0.9500 .
C29A C30A 1.441(10) .
C29A C31A 1.605(11) .
C29A H29A 1.0000 .
C30A H30A 0.9900 .
C30A H30B 0.9900 .
C31A H31A 0.9800 .
C31A H31B 0.9800 .
C31A H31C 0.9800 .
C29B C30B 1.40(2) .
C29B C31B 1.48(2) .
C29B H29B 1.0000 .
C30B H30C 0.9900 .
C30B H30D 0.9900 .
C31B H31D 0.9800 .
C31B H31E 0.9800 .
C31B H31F 0.9800 .
